data_7102941
loop_
_publ_author_name
'Miller, Natalie A'
'Willis, Anthony C'
'Sherburn, Michael S'

_publ_section_title
;
 Formal total synthesis of triptolide.
;
_journal_issue 10
_journal_name_full 'Chemical communications (Cambridge, England)'
_journal_page_first 1226
_journal_page_last 1228
_journal_paper_doi 10.1039/b718754h
_journal_year 2008
_chemical_absolute_configuration unk
_chemical_compound_source local
_chemical_formula_moiety 'C20 H26 O4'
_chemical_formula_sum 'C20 H26 O4'
_chemical_formula_weight 330.42
_space_group_IT_number 19
_symmetry_cell_setting orthorhombic
_symmetry_space_group_name_Hall 'P 2ac 2ab'
_symmetry_space_group_name_H-M 'P 21 21 21'
_atom_sites_solution_hydrogens geom
_atom_sites_solution_primary direct
_cell_angle_alpha 90
_cell_angle_beta 90
_cell_angle_gamma 90
_cell_formula_units_Z 4
_cell_length_a 6.8313(1)
_cell_length_b 10.1677(2)
_cell_length_c 25.1585(4)
_cell_measurement_reflns_used 17752
_cell_measurement_temperature 200
_cell_measurement_theta_max 25
_cell_measurement_theta_min 3
_cell_volume 1747.47(5)
_computing_cell_refinement 'Denzo/Scalepack '
_computing_data_collection 'COLLECT (Nonius BV, 1997)'
_computing_data_reduction 'Denzo/Scalepack (Otwinowski & Minor, 1996)'
_computing_molecular_graphics
;
ORTEP-II (Johnson 1976) in teXsan (MSC, 1992-1997)
;
_computing_publication_material 'CRYSTALS '
_computing_structure_refinement 'CRYSTALS (Watkin et al 2003)'
_computing_structure_solution 'SIR92 (Altomare et al, 1994)'
_diffrn_ambient_temperature 200
_diffrn_measured_fraction_theta_full 0.998
_diffrn_measured_fraction_theta_max 0.998
_diffrn_measurement_device_type 'Nonius KappaCCD'
_diffrn_measurement_method ' \f and \w scans with CCD '
_diffrn_radiation_monochromator graphite
_diffrn_radiation_type 'Mo K\a'
_diffrn_radiation_wavelength 0.71073
_diffrn_reflns_av_R_equivalents 0.037
_diffrn_reflns_limit_h_max 8
_diffrn_reflns_limit_h_min -7
_diffrn_reflns_limit_k_max 12
_diffrn_reflns_limit_k_min -12
_diffrn_reflns_limit_l_max 29
_diffrn_reflns_limit_l_min -29
_diffrn_reflns_number 18576
_diffrn_reflns_theta_full 25.020
_diffrn_reflns_theta_max 25.0
_diffrn_reflns_theta_min 2.576
_diffrn_standards_number 0
_exptl_absorpt_coefficient_mu 0.086
_exptl_absorpt_correction_T_max 0.995
_exptl_absorpt_correction_T_min 0.978
_exptl_absorpt_correction_type integration
_exptl_absorpt_process_details
;
via Gaussian method (Coppens, 1970) implemented in maXus (2000)
;
_exptl_crystal_colour colourless
_exptl_crystal_density_diffrn 1.256
_exptl_crystal_density_meas ?
_exptl_crystal_description plate
_exptl_crystal_F_000 712
_exptl_crystal_size_max 0.36
_exptl_crystal_size_mid 0.14
_exptl_crystal_size_min 0.06
_refine_diff_density_max 0.14
_refine_diff_density_min -0.15
_refine_ls_abs_structure_details
;
The crystal comes from racemic solution.
The absolute configuration could not be determined.
The chirality of the molecule has been chosen arbitrarily.
;
_refine_ls_extinction_method None
_refine_ls_goodness_of_fit_ref 1.0504
_refine_ls_hydrogen_treatment mixed
_refine_ls_matrix_type full
_refine_ls_number_parameters 220
_refine_ls_number_reflns 1522
_refine_ls_number_restraints 0
_refine_ls_R_factor_all 0.0410
_refine_ls_R_factor_gt 0.0336
_refine_ls_shift/su_max 0.000230
_refine_ls_structure_factor_coef F
_refine_ls_weighting_details
;
Method, part 1, Chebychev polynomial, (Watkin, 1994, Prince, 1982)
[weight] = 1.0/[A~0~*T~0~(x)+A~1~*T~1~(x) ... +A~n-1~]*T~n-1~(x)]
where A~i~ are the Chebychev coefficients listed below and x= Fcalc/Fmax
Method = Robust Weighting (Prince, 1982)
W = [weight] * [1-(deltaF/6*sigmaF)^2^]^2^
A~i~ are:
0.929 0.719 0.555
;
_refine_ls_weighting_scheme calc
_refine_ls_wR_factor_all 0.0451
_refine_ls_wR_factor_gt 0.0403
_refine_ls_wR_factor_ref 0.0403
_reflns_limit_h_max 8
_reflns_limit_h_min 0
_reflns_limit_k_max 12
_reflns_limit_k_min 0
_reflns_limit_l_max 29
_reflns_limit_l_min 0
_reflns_number_gt 1522
_reflns_number_total 1806
_reflns_threshold_expression I>1.5\s(I)
_cod_data_source_file b718754h.txt
_cod_data_source_block she0601
_cod_depositor_comments
;
The following automatic conversions were performed:
'_symmetry_cell_setting' value 'Orthorhombic' changed to 'orthorhombic'
according to '/home/saulius/struct/CIF-dictionaries/cif_core.dic'
dictionary named 'cif_core.dic' version 2.4.1 from 2010-06-29.

Automatic conversion script
Id: cif_fix_enum 1527 2010-12-29 10:47:43Z saulius 
;
_cod_original_sg_symbol_H-M 'P 21 21 21 '
_cod_database_code 7102941

loop_
_symmetry_equiv_pos_as_xyz
x,y,z
x+1/2,-y+1/2,-z
-x,y+1/2,-z+1/2
-x+1/2,-y,z+1/2

loop_
_atom_site_label
_atom_site_type_symbol
_atom_site_fract_x
_atom_site_fract_y
_atom_site_fract_z
_atom_site_U_iso_or_equiv
_atom_site_occupancy
_atom_site_adp_type
_atom_site_refinement_flags_posn
_atom_site_refinement_flags_adp
_atom_site_refinement_flags_occupancy
_atom_site_disorder_assembly
_atom_site_disorder_group
_atom_site_attached_hydrogens
O1 O 0.5150(3) 0.0543(2) 0.48965(7) 0.0664 1.0000 Uani . . . . . .
O18 O 0.2000(4) 0.1061(2) 0.49993(8) 0.0742 1.0000 Uani . . . . . .
O20 O 0.3465(2) 0.1541(2) 0.25217(6) 0.0482 1.0000 Uani . . . . . .
O21 O 1.0591(2) 0.1341(2) 0.17644(6) 0.0449 1.0000 Uani . . . . . .
C2 C 0.3399(5) 0.0963(3) 0.47116(10) 0.0547 1.0000 Uani . . . . . .
C3 C 0.3539(4) 0.1283(2) 0.41263(8) 0.0396 1.0000 Uani . . . . . .
C4 C 0.3811(4) 0.2773(2) 0.40587(8) 0.0367 1.0000 Uani . . . . . .
C5 C 0.4390(3) 0.3077(2) 0.34864(8) 0.0357 1.0000 Uani . . . . . .
C6 C 0.6332(3) 0.24246(19) 0.33136(7) 0.0277 1.0000 Uani . . . . . .
C7 C 0.6640(3) 0.25335(19) 0.27035(7) 0.0269 1.0000 Uani . . . . . .
C8 C 0.5026(3) 0.1977(2) 0.23532(8) 0.0321 1.0000 Uani . . . . . .
C9 C 0.5461(3) 0.1865(2) 0.17817(8) 0.0315 1.0000 Uani . . . . . .
C10 C 0.7271(3) 0.1861(2) 0.15819(8) 0.0293 1.0000 Uani . . . . . .
C11 C 0.8988(3) 0.2112(2) 0.19437(8) 0.0321 1.0000 Uani . . . . . .
C12 C 0.8544(3) 0.1849(2) 0.25295(8) 0.0300 1.0000 Uani . . . . . .
C13 C 0.8421(3) 0.0378(2) 0.26555(8) 0.0359 1.0000 Uani . . . . . .
C14 C 0.7343(3) 0.0088(2) 0.31638(8) 0.0354 1.0000 Uani . . . . . .
C15 C 0.6387(3) 0.0963(2) 0.34606(7) 0.0296 1.0000 Uani . . . . . .
C16 C 0.5363(4) 0.0510(2) 0.39583(9) 0.0404 1.0000 Uani . . . . . .
C17 C 0.6578(5) 0.0575(3) 0.44693(9) 0.0594 1.0000 Uani . . . . . .
C19 C 0.8031(3) 0.3151(3) 0.35946(8) 0.0411 1.0000 Uani . . . . . .
C22 C 0.7715(3) 0.1617(2) 0.10012(8) 0.0362 1.0000 Uani . . . . . .
C23 C 0.5896(4) 0.1417(3) 0.06586(8) 0.0474 1.0000 Uani . . . . . .
C24 C 0.9005(5) 0.2704(3) 0.07671(9) 0.0566 1.0000 Uani . . . . . .
H1 H 1.134(4) 0.133(3) 0.2001(11) 0.0520 1.0000 Uiso . . . . . .
H31 H 0.2353 0.0969 0.39309 0.0475 1.0000 Uiso R . . . . .
H41 H 0.4862 0.3087 0.43044 0.0440 1.0000 Uiso R . . . . .
H42 H 0.2555 0.3232 0.41449 0.0440 1.0000 Uiso R . . . . .
H51 H 0.4530 0.4051 0.34485 0.0428 1.0000 Uiso R . . . . .
H52 H 0.3324 0.2758 0.32463 0.0428 1.0000 Uiso R . . . . .
H71 H 0.6773 0.34886 0.26158 0.0323 1.0000 Uiso R . . . . .
H91 H 0.4337 0.1789 0.15290 0.0377 1.0000 Uiso R . . . . .
H111 H 0.9360 0.3059 0.19078 0.0386 1.0000 Uiso R . . . . .
H121 H 0.9640 0.2227 0.27442 0.0359 1.0000 Uiso R . . . . .
H131 H 0.9781 0.0022 0.26863 0.0431 1.0000 Uiso R . . . . .
H132 H 0.7727 -0.0072 0.23565 0.0431 1.0000 Uiso R . . . . .
H141 H 0.7344 -0.0845 0.32901 0.0425 1.0000 Uiso R . . . . .
H161 H 0.4963 -0.0426 0.39038 0.0486 1.0000 Uiso R . . . . .
H171 H 0.7356 0.1407 0.44823 0.0713 1.0000 Uiso R . . . . .
H172 H 0.7482 -0.0196 0.44935 0.0713 1.0000 Uiso R . . . . .
H191 H 0.9305 0.2744 0.34882 0.0492 1.0000 Uiso R . . . . .
H192 H 0.7865 0.3079 0.39884 0.0492 1.0000 Uiso R . . . . .
H193 H 0.8021 0.4099 0.34886 0.0492 1.0000 Uiso R . . . . .
H221 H 0.8488 0.0783 0.09827 0.0435 1.0000 Uiso R . . . . .
H231 H 0.6298 0.1261 0.02816 0.0568 1.0000 Uiso R . . . . .
H232 H 0.5052 0.2219 0.06779 0.0568 1.0000 Uiso R . . . . .
H233 H 0.5146 0.0639 0.07917 0.0568 1.0000 Uiso R . . . . .
H241 H 0.9268 0.2511 0.03840 0.0679 1.0000 Uiso R . . . . .
H242 H 1.0271 0.2742 0.09658 0.0679 1.0000 Uiso R . . . . .
H243 H 0.8316 0.3568 0.07987 0.0679 1.0000 Uiso R . . . . .

loop_
_atom_site_aniso_label
_atom_site_aniso_U_11
_atom_site_aniso_U_22
_atom_site_aniso_U_33
_atom_site_aniso_U_23
_atom_site_aniso_U_13
_atom_site_aniso_U_12
O1 0.0923(17) 0.0748(13) 0.0321(9) 0.0153(9) 0.0121(10) 0.0133(13)
O18 0.0929(17) 0.0766(13) 0.0532(11) -0.0020(11) 0.0413(12) -0.0043(14)
O20 0.0289(8) 0.0830(13) 0.0326(7) -0.0052(8) 0.0019(7) -0.0103(9)
O21 0.0258(7) 0.0750(12) 0.0338(8) -0.0114(9) 0.0012(7) 0.0052(8)
C2 0.079(2) 0.0455(13) 0.0394(13) -0.0013(11) 0.0191(15) -0.0036(16)
C3 0.0451(13) 0.0419(12) 0.0319(10) -0.0032(9) 0.0091(11) -0.0048(11)
C4 0.0400(12) 0.0402(11) 0.0298(10) -0.0036(9) 0.0026(10) 0.0035(10)
C5 0.0421(11) 0.0381(11) 0.0270(10) -0.0026(10) 0.0025(9) 0.0085(11)
C6 0.0294(10) 0.0307(9) 0.0228(9) -0.0006(8) -0.0008(9) 0.0005(9)
C7 0.0297(10) 0.0278(9) 0.0232(8) -0.0008(8) 0.0001(8) 0.0005(9)
C8 0.0262(10) 0.0412(11) 0.0289(11) 0.0004(9) -0.0014(9) 0.0043(9)
C9 0.0294(10) 0.0408(11) 0.0242(10) -0.0003(9) -0.0032(8) 0.0031(10)
C10 0.0339(10) 0.0286(9) 0.0255(9) -0.0012(8) -0.0006(8) -0.0003(9)
C11 0.0271(10) 0.0384(11) 0.0308(10) -0.0042(9) 0.0049(8) -0.0037(9)
C12 0.0235(9) 0.0405(11) 0.0259(9) -0.0041(9) -0.0008(8) -0.0006(9)
C13 0.0366(11) 0.0404(11) 0.0308(10) 0.0005(9) 0.0033(10) 0.0108(11)
C14 0.0389(11) 0.0343(11) 0.0330(10) 0.0035(9) -0.0003(10) 0.0068(9)
C15 0.0298(10) 0.0339(10) 0.0250(9) 0.0021(8) -0.0012(9) 0.0005(9)
C16 0.0532(13) 0.0343(11) 0.0339(11) 0.0064(9) 0.0091(11) 0.0015(11)
C17 0.0704(18) 0.0749(18) 0.0329(12) 0.0167(12) 0.0040(13) 0.0212(17)
C19 0.0439(12) 0.0484(13) 0.0309(11) -0.0066(10) -0.0017(10) -0.0108(12)
C22 0.0420(11) 0.0413(12) 0.0254(9) -0.0014(9) 0.0040(9) 0.0037(11)
C23 0.0535(15) 0.0618(15) 0.0268(10) -0.0069(10) -0.0071(10) 0.0107(13)
C24 0.0662(18) 0.0661(17) 0.0375(13) 0.0094(12) 0.0173(12) -0.0049(14)

loop_
_atom_type_symbol
_atom_type_scat_dispersion_real
_atom_type_scat_dispersion_imag
_atom_type_scat_Cromer_Mann_a1
_atom_type_scat_Cromer_Mann_b1
_atom_type_scat_Cromer_Mann_a2
_atom_type_scat_Cromer_Mann_b2
_atom_type_scat_Cromer_Mann_a3
_atom_type_scat_Cromer_Mann_b3
_atom_type_scat_Cromer_Mann_a4
_atom_type_scat_Cromer_Mann_b4
_atom_type_scat_Cromer_Mann_c
_atom_type_scat_source
C 0.0033 0.0016 2.3100 20.8439 1.0200 10.2075 1.5886 0.5687 0.8650 51.6512 0.2156 'International Tables Vol C 4.2.6.8 and 6.1.1.4'
H 0.0000 0.0000 0.4930 10.5109 0.3229 26.1257 0.1402 3.1424 0.0408 57.7998 0.0030 'International Tables Vol C 4.2.6.8 and 6.1.1.4'
O 0.0106 0.0060 3.0485 13.2771 2.2868 5.7011 1.5463 0.3239 0.8670 32.9089 0.2508 'International Tables Vol C 4.2.6.8 and 6.1.1.4'

loop_
_exptl_crystal_face_index_h
_exptl_crystal_face_index_k
_exptl_crystal_face_index_l
_exptl_crystal_face_perp_dist
1 0 0 0.170
-1 0 0 0.190
0 1 0 0.040
0 -1 0 0.020
0 0 1 0.070
0 0 -1 0.070

loop_
_geom_angle_atom_site_label_1
_geom_angle_site_symmetry_1
_geom_angle_atom_site_label_2
_geom_angle_site_symmetry_2
_geom_angle_atom_site_label_3
_geom_angle_site_symmetry_3
_geom_angle
_geom_angle_publ_flag
C2 . O1 . C17 . 109.40(19) yes
C11 . O21 . H1 . 105(2) no
O1 . C2 . O18 . 121.5(2) yes
O1 . C2 . C3 . 110.3(2) yes
O18 . C2 . C3 . 128.2(3) yes
C2 . C3 . C4 . 109.14(18) yes
C2 . C3 . C16 . 102.1(2) yes
C4 . C3 . C16 . 112.2(2) yes
C2 . C3 . H31 . 111.0 no
C4 . C3 . H31 . 111.0 no
C16 . C3 . H31 . 111.0 no
C3 . C4 . C5 . 109.63(18) yes
C3 . C4 . H41 . 109.4 no
C5 . C4 . H41 . 109.4 no
C3 . C4 . H42 . 109.4 no
C5 . C4 . H42 . 109.4 no
H41 . C4 . H42 . 109.5 no
C4 . C5 . C6 . 113.66(18) yes
C4 . C5 . H51 . 108.4 no
C6 . C5 . H51 . 108.4 no
C4 . C5 . H52 . 108.4 no
C6 . C5 . H52 . 108.4 no
H51 . C5 . H52 . 109.5 no
C5 . C6 . C7 . 111.33(16) yes
C5 . C6 . C15 . 111.69(18) yes
C7 . C6 . C15 . 107.73(15) yes
C5 . C6 . C19 . 108.10(16) yes
C7 . C6 . C19 . 108.41(16) yes
C15 . C6 . C19 . 109.52(17) yes
C6 . C7 . C8 . 116.62(17) yes
C6 . C7 . C12 . 111.30(16) yes
C8 . C7 . C12 . 106.23(15) yes
C6 . C7 . H71 . 107.4 no
C8 . C7 . H71 . 107.4 no
C12 . C7 . H71 . 107.4 no
C7 . C8 . O20 . 124.24(18) yes
C7 . C8 . C9 . 116.62(17) yes
O20 . C8 . C9 . 118.94(19) yes
C8 . C9 . C10 . 123.72(18) yes
C8 . C9 . H91 . 118.1 no
C10 . C9 . H91 . 118.1 no
C9 . C10 . C11 . 119.55(18) yes
C9 . C10 . C22 . 123.38(18) yes
C11 . C10 . C22 . 117.07(17) yes
C10 . C11 . O21 . 108.37(16) yes
C10 . C11 . C12 . 113.51(16) yes
O21 . C11 . C12 . 111.25(18) yes
C10 . C11 . H111 . 107.8 no
O21 . C11 . H111 . 107.8 no
C12 . C11 . H111 . 107.8 no
C7 . C12 . C11 . 111.25(17) yes
C7 . C12 . C13 . 109.65(17) yes
C11 . C12 . C13 . 112.44(17) yes
C7 . C12 . H121 . 107.8 no
C11 . C12 . H121 . 107.8 no
C13 . C12 . H121 . 107.8 no
C12 . C13 . C14 . 113.23(17) yes
C12 . C13 . H131 . 108.5 no
C14 . C13 . H131 . 108.5 no
C12 . C13 . H132 . 108.5 no
C14 . C13 . H132 . 108.5 no
H131 . C13 . H132 . 109.5 no
C13 . C14 . C15 . 125.8(2) yes
C13 . C14 . H141 . 117.1 no
C15 . C14 . H141 . 117.1 no
C6 . C15 . C14 . 121.65(19) yes
C6 . C15 . C16 . 119.06(17) yes
C14 . C15 . C16 . 119.3(2) yes
C3 . C16 . C15 . 116.75(18) yes
C3 . C16 . C17 . 100.78(19) yes
C15 . C16 . C17 . 115.7(2) yes
C3 . C16 . H161 . 107.7 no
C15 . C16 . H161 . 107.7 no
C17 . C16 . H161 . 107.7 no
C16 . C17 . O1 . 104.9(2) yes
C16 . C17 . H171 . 110.6 no
O1 . C17 . H171 . 110.6 no
C16 . C17 . H172 . 110.6 no
O1 . C17 . H172 . 110.6 no
H171 . C17 . H172 . 109.5 no
C6 . C19 . H191 . 109.5 no
C6 . C19 . H192 . 109.5 no
H191 . C19 . H192 . 109.5 no
C6 . C19 . H193 . 109.5 no
H191 . C19 . H193 . 109.5 no
H192 . C19 . H193 . 109.5 no
C10 . C22 . C23 . 113.82(18) yes
C10 . C22 . C24 . 111.63(19) yes
C23 . C22 . C24 . 110.3(2) yes
C10 . C22 . H221 . 106.9 no
C23 . C22 . H221 . 106.9 no
C24 . C22 . H221 . 106.9 no
C22 . C23 . H231 . 109.4 no
C22 . C23 . H232 . 109.5 no
H231 . C23 . H232 . 109.5 no
C22 . C23 . H233 . 109.5 no
H231 . C23 . H233 . 109.5 no
H232 . C23 . H233 . 109.5 no
C22 . C24 . H241 . 109.5 no
C22 . C24 . H242 . 109.5 no
H241 . C24 . H242 . 109.5 no
C22 . C24 . H243 . 109.5 no
H241 . C24 . H243 . 109.5 no
H242 . C24 . H243 . 109.5 no

loop_
_geom_bond_atom_site_label_1
_geom_bond_site_symmetry_1
_geom_bond_atom_site_label_2
_geom_bond_site_symmetry_2
_geom_bond_distance
_geom_bond_publ_flag
O1 . C2 . 1.353(4) yes
O1 . C17 . 1.452(3) yes
O18 . C2 . 1.203(3) yes
O20 . C8 . 1.230(3) yes
O21 . C11 . 1.421(3) yes
O21 . H1 . 0.78(3) no
C2 . C3 . 1.511(3) yes
C3 . C4 . 1.536(3) yes
C3 . C16 . 1.533(3) yes
C3 . H31 . 1.000 no
C4 . C5 . 1.525(3) yes
C4 . H41 . 1.000 no
C4 . H42 . 1.000 no
C5 . C6 . 1.546(3) yes
C5 . H51 . 1.000 no
C5 . H52 . 1.000 no
C6 . C7 . 1.553(3) yes
C6 . C15 . 1.532(3) yes
C6 . C19 . 1.547(3) yes
C7 . C8 . 1.521(3) yes
C7 . C12 . 1.539(3) yes
C7 . H71 . 1.000 no
C8 . C9 . 1.473(3) yes
C9 . C10 . 1.334(3) yes
C9 . H91 . 1.000 no
C10 . C11 . 1.506(3) yes
C10 . C22 . 1.513(3) yes
C11 . C12 . 1.528(3) yes
C11 . H111 . 1.000 no
C12 . C13 . 1.531(3) yes
C12 . H121 . 1.000 no
C13 . C14 . 1.505(3) yes
C13 . H131 . 1.000 no
C13 . H132 . 1.000 no
C14 . C15 . 1.333(3) yes
C14 . H141 . 1.000 no
C15 . C16 . 1.506(3) yes
C16 . C17 . 1.532(3) yes
C16 . H161 . 1.000 no
C17 . H171 . 1.000 no
C17 . H172 . 1.000 no
C19 . H191 . 1.000 no
C19 . H192 . 1.000 no
C19 . H193 . 1.000 no
C22 . C23 . 1.526(3) yes
C22 . C24 . 1.531(3) yes
C22 . H221 . 1.000 no
C23 . H231 . 1.000 no
C23 . H232 . 1.000 no
C23 . H233 . 1.000 no
C24 . H241 . 1.000 no
C24 . H242 . 1.000 no
C24 . H243 . 1.000 no

loop_
_geom_contact_atom_site_label_1
_geom_contact_atom_site_label_2
_geom_contact_distance
_geom_contact_site_symmetry_1
_geom_contact_site_symmetry_2
_geom_contact_publ_flag
O18 C4 3.430(3) . 2_456 no
O20 O21 2.743(2) . 1_455 no
O20 C12 3.376(2) . 1_455 no
O20 C11 3.436(2) . 1_455 no
O21 C9 3.369(2) . 1_655 no
O21 C8 3.434(2) . 1_655 no
O21 C19 3.496(4) . 3_745 no

loop_
_geom_hbond_atom_site_label_D
_geom_hbond_atom_site_label_H
_geom_hbond_atom_site_label_A
_geom_hbond_distance_DH
_geom_hbond_distance_HA
_geom_hbond_distance_DA
_geom_hbond_angle_DHA
_geom_hbond_site_symmetry_A
_geom_hbond_publ_flag
O21 H1 O20 0.79(3) 1.97(3) 2.743(2) 170(3) 1_655 yes

loop_
_geom_torsion_atom_site_label_1
_geom_torsion_atom_site_label_2
_geom_torsion_atom_site_label_3
_geom_torsion_atom_site_label_4
_geom_torsion_site_symmetry_1
_geom_torsion_site_symmetry_2
_geom_torsion_site_symmetry_3
_geom_torsion_site_symmetry_4
_geom_torsion
_geom_torsion_publ_flag
O1 C2 C3 C4 . . . . -98.4(3) no
O1 C2 C3 C16 . . . . 20.5(3) no
O1 C17 C16 C3 . . . . 34.0(2) no
O1 C17 C16 C15 . . . . 160.9(2) no
O18 C2 O1 C17 . . . . -177.6(3) no
O18 C2 C3 C4 . . . . 80.5(4) no
O18 C2 C3 C16 . . . . -160.6(3) no
O20 C8 C7 C6 . . . . 5.3(3) no
O20 C8 C7 C12 . . . . 130.0(2) no
O20 C8 C9 C10 . . . . -155.6(2) no
O21 C11 C10 C9 . . . . 145.5(2) no
O21 C11 C10 C22 . . . . -34.6(2) no
O21 C11 C12 C7 . . . . -172.1(2) no
O21 C11 C12 C13 . . . . -48.6(2) no
C2 O1 C17 C16 . . . . -22.9(3) no
C2 C3 C4 C5 . . . . 167.9(2) no
C2 C3 C16 C15 . . . . -158.2(2) no
C2 C3 C16 C17 . . . . -32.1(2) no
C3 C2 O1 C17 . . . . 1.4(3) no
C3 C4 C5 C6 . . . . -60.6(3) no
C3 C16 C15 C6 . . . . 30.9(3) no
C3 C16 C15 C14 . . . . -150.1(2) no
C4 C3 C16 C15 . . . . -41.5(3) no
C4 C3 C16 C17 . . . . 84.6(2) no
C4 C5 C6 C7 . . . . 168.7(2) no
C4 C5 C6 C15 . . . . 48.3(2) no
C4 C5 C6 C19 . . . . -72.3(2) no
C5 C4 C3 C16 . . . . 55.5(3) no
C5 C6 C7 C8 . . . . -56.3(2) no
C5 C6 C7 C12 . . . . -178.4(2) no
C5 C6 C15 C14 . . . . 148.0(2) no
C5 C6 C15 C16 . . . . -33.1(2) no
C6 C7 C8 C9 . . . . -169.5(2) no
C6 C7 C12 C11 . . . . -172.4(2) no
C6 C7 C12 C13 . . . . 62.6(2) no
C6 C15 C14 C13 . . . . -1.6(3) no
C6 C15 C16 C17 . . . . -87.4(3) no
C7 C6 C15 C14 . . . . 25.5(3) no
C7 C6 C15 C16 . . . . -155.6(2) no
C7 C8 C9 C10 . . . . 19.5(3) no
C7 C12 C11 C10 . . . . -49.6(2) no
C7 C12 C13 C14 . . . . -36.1(2) no
C8 C7 C6 C15 . . . . 66.5(2) no
C8 C7 C6 C19 . . . . -175.0(2) no
C8 C7 C12 C11 . . . . 59.7(2) no
C8 C7 C12 C13 . . . . -65.3(2) no
C8 C9 C10 C11 . . . . -6.1(3) no
C8 C9 C10 C22 . . . . 174.0(2) no
C9 C8 C7 C12 . . . . -44.8(2) no
C9 C10 C11 C12 . . . . 21.4(3) no
C9 C10 C22 C23 . . . . 1.8(3) no
C9 C10 C22 C24 . . . . 127.5(2) no
C10 C11 C12 C13 . . . . 73.9(2) no
C11 C10 C22 C23 . . . . -178.1(2) no
C11 C10 C22 C24 . . . . -52.3(3) no
C11 C12 C13 C14 . . . . -160.4(2) no
C12 C7 C6 C15 . . . . -55.6(2) no
C12 C7 C6 C19 . . . . 62.9(2) no
C12 C11 C10 C22 . . . . -158.8(2) no
C12 C13 C14 C15 . . . . 6.8(3) no
C13 C14 C15 C16 . . . . 179.5(2) no
C14 C15 C6 C19 . . . . -92.3(2) no
C14 C15 C16 C17 . . . . 91.6(3) no
C16 C15 C6 C19 . . . . 86.7(2) no

loop_
_cod_related_entry_id
_cod_related_entry_database
_cod_related_entry_code
1 ChemSpider 21195184
